data_2235157
loop_
_publ_author_name
'Salem, Halima F.'
'Hasbullah, Siti Aishah'
'Yamin, Bohari M.'

_publ_section_title
;
 2-Aminocyclohexan-1-aminium thiocyanate
;
_journal_coeditor_code LR2062
_journal_issue 6
_journal_name_full 'Acta Crystallographica Section E'
_journal_page_first o1732
_journal_paper_doi 10.1107/S1600536812020879
_journal_volume 68
_journal_year 2012
_chemical_formula_iupac 'C6 H15 N2 +, N C S -'
_chemical_formula_moiety 'C6 H15 N2 +, C N S -'
_chemical_formula_sum 'C7 H15 N3 S'
_chemical_formula_weight 173.28
_chemical_name_systematic
;
2-Aminocyclohexan-1-aminium thiocyanate
;
_space_group_IT_number 61
_symmetry_cell_setting orthorhombic
_symmetry_space_group_name_Hall '-P 2ac 2ab'
_symmetry_space_group_name_H-M 'P b c a'
_atom_sites_solution_hydrogens geom
_atom_sites_solution_primary direct
_atom_sites_solution_secondary difmap
_audit_creation_method SHELXL-97
_cell_angle_alpha 90.00
_cell_angle_beta 90.00
_cell_angle_gamma 90.00
_cell_formula_units_Z 8
_cell_length_a 8.590(3)
_cell_length_b 12.885(5)
_cell_length_c 17.237(7)
_cell_measurement_reflns_used 2210
_cell_measurement_temperature 298(2)
_cell_measurement_theta_max 25.0
_cell_measurement_theta_min 3.0
_cell_volume 1907.8(13)
_computing_cell_refinement 'SAINT (Bruker, 2000)'
_computing_data_collection 'SMART (Bruker,2000)'
_computing_data_reduction 'SAINT (Bruker, 2000)'
_computing_molecular_graphics 'PLATON (Spek, 2009)'
_computing_publication_material 'SHELXTL (Sheldrick, 2008), PARST (Nardelli, 1995) and PLATON (Spek, 2009)'
_computing_structure_refinement 'SHELXTL (Sheldrick, 2008)'
_computing_structure_solution 'SHELXTL (Sheldrick, 2008)'
_diffrn_ambient_temperature 298(2)
_diffrn_detector_area_resol_mean 83.66
_diffrn_measured_fraction_theta_full 0.999
_diffrn_measured_fraction_theta_max 0.999
_diffrn_measurement_device_type 'Bruker SMART APEX CCD area-detector'
_diffrn_measurement_method '\w scan'
_diffrn_radiation_monochromator graphite
_diffrn_radiation_source 'fine-focus sealed tube'
_diffrn_radiation_type MoK\a
_diffrn_radiation_wavelength 0.71073
_diffrn_reflns_av_R_equivalents 0.0279
_diffrn_reflns_av_sigmaI/netI 0.0219
_diffrn_reflns_limit_h_max 10
_diffrn_reflns_limit_h_min -10
_diffrn_reflns_limit_k_max 12
_diffrn_reflns_limit_k_min -15
_diffrn_reflns_limit_l_max 18
_diffrn_reflns_limit_l_min -20
_diffrn_reflns_number 10172
_diffrn_reflns_theta_full 25.00
_diffrn_reflns_theta_max 25.0
_diffrn_reflns_theta_min 3.0
_diffrn_standards_decay_% 0
_diffrn_standards_interval_count 0
_diffrn_standards_interval_time 0
_diffrn_standards_number 0
_exptl_absorpt_coefficient_mu 0.285
_exptl_absorpt_correction_T_max 0.9321
_exptl_absorpt_correction_T_min 0.8704
_exptl_absorpt_correction_type multi-scan
_exptl_absorpt_process_details '(SADABS; Bruker, 2000)'
_exptl_crystal_colour colourless
_exptl_crystal_density_diffrn 1.207
_exptl_crystal_density_method 'not measured'
_exptl_crystal_description block
_exptl_crystal_F_000 752
_exptl_crystal_size_max 0.50
_exptl_crystal_size_mid 0.50
_exptl_crystal_size_min 0.25
_refine_diff_density_max 0.252
_refine_diff_density_min -0.157
_refine_ls_extinction_method none
_refine_ls_goodness_of_fit_ref 1.136
_refine_ls_hydrogen_treatment constr
_refine_ls_matrix_type full
_refine_ls_number_parameters 100
_refine_ls_number_reflns 1685
_refine_ls_number_restraints 0
_refine_ls_restrained_S_all 1.136
_refine_ls_R_factor_all 0.0535
_refine_ls_R_factor_gt 0.0451
_refine_ls_shift/su_max 0.001
_refine_ls_shift/su_mean 0.000
_refine_ls_structure_factor_coef Fsqd
_refine_ls_weighting_details 'calc w=1/[\s^2^(Fo^2^)+(0.0510P)^2^+0.6001P] where P=(Fo^2^+2Fc^2^)/3'
_refine_ls_weighting_scheme calc
_refine_ls_wR_factor_gt 0.1072
_refine_ls_wR_factor_ref 0.1116
_reflns_number_gt 1449
_reflns_number_total 1685
_reflns_threshold_expression I>2\s(I)
_cod_data_source_file lr2062.cif
_cod_data_source_block I
_cod_database_code 2235157
_cod_database_fobs_code 2235157

loop_
_symmetry_equiv_pos_as_xyz
'x, y, z'
'-x+1/2, -y, z+1/2'
'-x, y+1/2, -z+1/2'
'x+1/2, -y+1/2, -z'
'-x, -y, -z'
'x-1/2, y, -z-1/2'
'x, -y-1/2, z-1/2'
'-x-1/2, y-1/2, z'

loop_
_atom_site_type_symbol
_atom_site_label
_atom_site_fract_x
_atom_site_fract_y
_atom_site_fract_z
_atom_site_U_iso_or_equiv
_atom_site_adp_type
_atom_site_calc_flag
_atom_site_refinement_flags
_atom_site_occupancy
_atom_site_symmetry_multiplicity
N N1 0.87938(18) 0.27887(13) 0.03084(9) 0.0437(4) Uani d . 1 1
H H1A 0.9431 0.3073 0.0637 0.052 Uiso d R 1 1
H H1B 0.8343 0.3242 0.0065 0.052 Uiso d R 1 1
H H1C 0.9375 0.2357 -0.0090 0.052 Uiso d R 1 1
N N2 0.55776(18) 0.33551(13) 0.07851(9) 0.0436(4) Uani d . 1 1
H H2A 0.6130 0.3926 0.0516 0.052 Uiso d R 1 1
H H2B 0.4757 0.3638 0.1112 0.052 Uiso d R 1 1
C C1 0.7706(2) 0.20856(14) 0.07357(10) 0.0354(4) Uani d . 1 1
H H1D 0.7077 0.1708 0.0355 0.043 Uiso calc R 1 1
C C2 0.8674(2) 0.13050(15) 0.11858(12) 0.0433(5) Uani d . 1 1
H H2C 0.9300 0.0902 0.0827 0.052 Uiso calc R 1 1
H H2D 0.9374 0.1671 0.1532 0.052 Uiso calc R 1 1
C C3 0.7648(3) 0.05792(16) 0.16548(12) 0.0493(5) Uani d . 1 1
H H3A 0.7022 0.0162 0.1305 0.059 Uiso calc R 1 1
H H3B 0.8297 0.0114 0.1957 0.059 Uiso calc R 1 1
C C4 0.6591(3) 0.11804(17) 0.21932(12) 0.0513(5) Uani d . 1 1
H H4A 0.7213 0.1539 0.2579 0.062 Uiso calc R 1 1
H H4B 0.5904 0.0703 0.2462 0.062 Uiso calc R 1 1
C C5 0.5629(2) 0.19625(16) 0.17426(11) 0.0463(5) Uani d . 1 1
H H5A 0.5010 0.2366 0.2104 0.056 Uiso calc R 1 1
H H5B 0.4919 0.1593 0.1403 0.056 Uiso calc R 1 1
C C6 0.6618(2) 0.26985(14) 0.12574(10) 0.0371(4) Uani d . 1 1
H H6A 0.7235 0.3141 0.1603 0.045 Uiso calc R 1 1
S S1 0.15812(8) 0.37823(5) 0.14873(3) 0.0610(2) Uani d . 1 1
N N3 0.2362(3) 0.53658(16) 0.04577(11) 0.0678(6) Uani d . 1 1
C C7 0.2023(2) 0.47221(16) 0.08883(11) 0.0443(5) Uani d . 1 1

loop_
_atom_site_aniso_label
_atom_site_aniso_U_11
_atom_site_aniso_U_22
_atom_site_aniso_U_33
_atom_site_aniso_U_12
_atom_site_aniso_U_13
_atom_site_aniso_U_23
N1 0.0428(9) 0.0436(9) 0.0446(9) 0.0029(7) 0.0051(7) 0.0088(7)
N2 0.0366(8) 0.0421(9) 0.0520(10) 0.0063(7) 0.0000(7) 0.0027(7)
C1 0.0349(9) 0.0353(10) 0.0361(9) -0.0039(8) 0.0002(7) 0.0009(8)
C2 0.0421(11) 0.0409(11) 0.0469(11) 0.0055(9) 0.0019(9) 0.0032(9)
C3 0.0586(13) 0.0400(11) 0.0493(11) 0.0026(10) 0.0020(10) 0.0085(9)
C4 0.0582(13) 0.0522(13) 0.0435(11) -0.0042(10) 0.0079(10) 0.0075(9)
C5 0.0408(10) 0.0531(12) 0.0451(10) -0.0008(9) 0.0078(8) -0.0006(9)
C6 0.0366(10) 0.0366(10) 0.0383(9) -0.0002(8) -0.0025(8) -0.0029(8)
S1 0.0708(4) 0.0589(4) 0.0535(4) -0.0088(3) 0.0002(3) 0.0116(3)
N3 0.0815(15) 0.0521(12) 0.0697(12) 0.0012(11) 0.0043(11) 0.0167(11)
C7 0.0420(11) 0.0442(12) 0.0467(11) 0.0070(9) -0.0023(9) -0.0063(10)

loop_
_atom_type_symbol
_atom_type_description
_atom_type_scat_dispersion_real
_atom_type_scat_dispersion_imag
_atom_type_scat_source
C C 0.0033 0.0016 'International Tables Vol C Tables 4.2.6.8 and 6.1.1.4'
H H 0.0000 0.0000 'International Tables Vol C Tables 4.2.6.8 and 6.1.1.4'
N N 0.0061 0.0033 'International Tables Vol C Tables 4.2.6.8 and 6.1.1.4'
S S 0.1246 0.1234 'International Tables Vol C Tables 4.2.6.8 and 6.1.1.4'

loop_
_geom_angle_atom_site_label_1
_geom_angle_atom_site_label_2
_geom_angle_atom_site_label_3
_geom_angle
C1 N1 H1A 109.2
C1 N1 H1B 112.9
H1A N1 H1B 109.4
C1 N1 H1C 108.0
H1A N1 H1C 111.2
H1B N1 H1C 106.1
C6 N2 H2A 113.2
C6 N2 H2B 109.5
H2A N2 H2B 109.9
N1 C1 C2 108.11(15)
N1 C1 C6 111.17(15)
C2 C1 C6 112.27(15)
N1 C1 H1D 108.4
C2 C1 H1D 108.4
C6 C1 H1D 108.4
C3 C2 C1 111.24(17)
C3 C2 H2C 109.4
C1 C2 H2C 109.4
C3 C2 H2D 109.4
C1 C2 H2D 109.4
H2C C2 H2D 108.0
C4 C3 C2 111.09(17)
C4 C3 H3A 109.4
C2 C3 H3A 109.4
C4 C3 H3B 109.4
C2 C3 H3B 109.4
H3A C3 H3B 108.0
C3 C4 C5 110.68(17)
C3 C4 H4A 109.5
C5 C4 H4A 109.5
C3 C4 H4B 109.5
C5 C4 H4B 109.5
H4A C4 H4B 108.1
C4 C5 C6 113.01(16)
C4 C5 H5A 109.0
C6 C5 H5A 109.0
C4 C5 H5B 109.0
C6 C5 H5B 109.0
H5A C5 H5B 107.8
N2 C6 C1 110.14(15)
N2 C6 C5 108.79(15)
C1 C6 C5 110.16(15)
N2 C6 H6A 109.2
C1 C6 H6A 109.2
C5 C6 H6A 109.2
N3 C7 S1 178.2(2)

loop_
_geom_bond_atom_site_label_1
_geom_bond_atom_site_label_2
_geom_bond_distance
N1 C1 1.495(2)
N1 H1A 0.8682
N1 H1B 0.8173
N1 H1C 1.0147
N2 C6 1.475(2)
N2 H2A 0.9911
N2 H2B 0.9740
C1 C2 1.518(3)
C1 C6 1.519(2)
C1 H1D 0.9800
C2 C3 1.518(3)
C2 H2C 0.9700
C2 H2D 0.9700
C3 C4 1.512(3)
C3 H3A 0.9700
C3 H3B 0.9700
C4 C5 1.517(3)
C4 H4A 0.9700
C4 H4B 0.9700
C5 C6 1.523(3)
C5 H5A 0.9700
C5 H5B 0.9700
C6 H6A 0.9800
S1 C7 1.636(2)
N3 C7 1.150(3)

loop_
_geom_hbond_atom_site_label_D
_geom_hbond_atom_site_label_H
_geom_hbond_atom_site_label_A
_geom_hbond_site_symmetry_A
_geom_hbond_distance_DH
_geom_hbond_distance_HA
_geom_hbond_distance_DA
_geom_hbond_angle_DHA
N1 H1A S1 1_655 0.87 2.53 3.3914(19) 172.1
N1 H1B N3 5_665 0.82 2.10 2.895(3) 165.8
N1 H1C N2 4_555 1.01 1.83 2.841(2) 174.9
N2 H2A N3 5_665 0.99 2.31 3.231(3) 154.6
N2 H2B S1 . 0.97 2.81 3.681(2) 149.4

loop_
_geom_torsion_atom_site_label_1
_geom_torsion_atom_site_label_2
_geom_torsion_atom_site_label_3
_geom_torsion_atom_site_label_4
_geom_torsion
N1 C1 C2 C3 178.41(15)
C6 C1 C2 C3 55.4(2)
C1 C2 C3 C4 -56.1(2)
C2 C3 C4 C5 55.6(2)
C3 C4 C5 C6 -55.2(2)
N1 C1 C6 N2 65.36(19)
C2 C1 C6 N2 -173.39(15)
N1 C1 C6 C5 -174.63(15)
C2 C1 C6 C5 -53.4(2)
C4 C5 C6 N2 174.46(16)
C4 C5 C6 C1 53.6(2)
